data_8104065
loop_
_publ_author_name
'Crottaz, O.'
'Kubel, F.'

_publ_section_title
;
 Crystal structure of copper(I) chromium(III) oxide, 2HCu Cr O2
;
_journal_name_full 'Zeitschrift fuer Kristallographie (149,1979-)'
_journal_page_first 481
_journal_page_last 481
_journal_volume 211
_journal_year 1996
_chemical_formula_sum 'Cr Cu O2'
_chemical_name_systematic 'Cu Cr O2'
_space_group_IT_number 194
_symmetry_space_group_name_Hall '-P 6c 2c'
_symmetry_space_group_name_H-M 'P 63/m m c'
_cell_angle_alpha 90
_cell_angle_beta 90
_cell_angle_gamma 120
_cell_formula_units_Z 2
_cell_length_a 2.974
_cell_length_b 2.974
_cell_length_c 11.4
_cell_volume 87.321
_citation_journal_id_ASTM ZEKRDZ
_cod_data_source_file Crottaz_ZEKRDZ_1996_1902.cif
_cod_data_source_block Cr1Cu1O2
_cod_original_cell_volume 87.32074
_cod_original_formula_sum 'Cr1 Cu1 O2'
_cod_database_code 8104065

loop_
_symmetry_equiv_pos_as_xyz
x,y,z
x-y,x,z+1/2
-y,x-y,z
-x,-y,z+1/2
-x+y,-x,z
y,-x+y,z+1/2
-y,-x,-z+1/2
x-y,-y,-z
x,x-y,-z+1/2
y,x,-z
-x+y,y,-z+1/2
-x,-x+y,-z
-x,-y,-z
-x+y,-x,-z-1/2
y,-x+y,-z
x,y,-z-1/2
x-y,x,-z
-y,x-y,-z-1/2
y,x,z-1/2
-x+y,y,z
-x,-x+y,z-1/2
-y,-x,z
x-y,-y,z-1/2
x,x-y,z

loop_
_atom_site_label
_atom_site_type_symbol
_atom_site_fract_x
_atom_site_fract_y
_atom_site_fract_z
_atom_site_occupancy
_atom_site_U_iso_or_equiv
Cu1 Cu+1 0.3333 0.6667 0.25 1 0.0
O1 O-2 0.3333 0.6667 0.0881 1 0.0
Cr1 Cr+3 0 0 0 1 0.0
